data_7008591
loop_
_publ_author_name
'Gunning, Noel S.'
'Cahill, Christopher L.'

_publ_section_title
;
 Novel coordination polymers and structural systematics in the
 hydrothermal M,M' trans-3(-3-pyridyl)acrylic acid system.
;
_journal_issue 16
_journal_name_full 'Dalton transactions (Cambridge, England : 2003)'
_journal_page_first 2788
_journal_page_last 2792
_journal_paper_doi 10.1039/b504862a
_journal_year 2005
_chemical_formula_moiety 'Nd(C8 H6 N O2)3, H2O'
_chemical_formula_sum 'C24 H20 N3 Nd O7'
_chemical_formula_weight 606.67
_chemical_name_common 03069a
_chemical_name_systematic
;
?
;
_space_group_IT_number 2
_symmetry_cell_setting triclinic
_symmetry_space_group_name_Hall '-P 1'
_symmetry_space_group_name_H-M 'P -1'
_atom_sites_solution_hydrogens geom
_atom_sites_solution_primary direct
_atom_sites_solution_secondary difmap
_audit_creation_method SHELXL-97
_cell_angle_alpha 112.093(2)
_cell_angle_beta 90.608(2)
_cell_angle_gamma 94.739(2)
_cell_formula_units_Z 2
_cell_length_a 6.2543(9)
_cell_length_b 12.7228(18)
_cell_length_c 15.635(2)
_cell_measurement_reflns_used 4092
_cell_measurement_temperature 173(2)
_cell_measurement_theta_max 2.75
_cell_measurement_theta_min 3.215
_cell_volume 1147.7(3)
_computing_cell_refinement 'Bruker SMART'
_computing_data_collection 'Bruker SMART'
_computing_data_reduction 'Bruker SAINT'
_computing_molecular_graphics 'Bruker SHELXTL'
_computing_publication_material 'Bruker SHELXTL'
_computing_structure_refinement 'Bruker SHELXTL'
_computing_structure_solution 'Bruker SHELXTL'
_diffrn_ambient_temperature 173(2)
_diffrn_measured_fraction_theta_full 0.987
_diffrn_measured_fraction_theta_max 0.987
_diffrn_measurement_device_type 'CCD area detector'
_diffrn_measurement_method 'phi and omega scans'
_diffrn_radiation_monochromator graphite
_diffrn_radiation_source 'sealed tube'
_diffrn_radiation_type MoK\a
_diffrn_radiation_wavelength 0.71073
_diffrn_reflns_av_R_equivalents 0.0461
_diffrn_reflns_av_sigmaI/netI 0.0494
_diffrn_reflns_limit_h_max 8
_diffrn_reflns_limit_h_min -8
_diffrn_reflns_limit_k_max 15
_diffrn_reflns_limit_k_min -16
_diffrn_reflns_limit_l_max 20
_diffrn_reflns_limit_l_min 0
_diffrn_reflns_number 13714
_diffrn_reflns_theta_full 27.53
_diffrn_reflns_theta_max 27.53
_diffrn_reflns_theta_min 1.41
_exptl_absorpt_coefficient_mu 2.313
_exptl_absorpt_correction_T_max 0.8366
_exptl_absorpt_correction_T_min 0.5955
_exptl_absorpt_correction_type multi-scan
_exptl_absorpt_process_details 'SADABS (Sheldrick, 2002)'
_exptl_crystal_colour Colorless
_exptl_crystal_density_diffrn 1.756
_exptl_crystal_density_method 'not measured'
_exptl_crystal_description Plate
_exptl_crystal_F_000 602
_exptl_crystal_size_max 0.25
_exptl_crystal_size_mid 0.18
_exptl_crystal_size_min 0.08
_refine_diff_density_max 0.783
_refine_diff_density_min -0.499
_refine_diff_density_rms 0.121
_refine_ls_extinction_method none
_refine_ls_goodness_of_fit_ref 1.044
_refine_ls_hydrogen_treatment constr
_refine_ls_matrix_type full
_refine_ls_number_parameters 322
_refine_ls_number_reflns 5216
_refine_ls_number_restraints 1
_refine_ls_restrained_S_all 1.044
_refine_ls_R_factor_all 0.0321
_refine_ls_R_factor_gt 0.0279
_refine_ls_shift/su_max 0.002
_refine_ls_shift/su_mean 0.000
_refine_ls_structure_factor_coef Fsqd
_refine_ls_weighting_details 'calc w=1/[\s^2^(Fo^2^)+(0.0322P)^2^+0.0577P] where P=(Fo^2^+2Fc^2^)/3'
_refine_ls_weighting_scheme calc
_refine_ls_wR_factor_gt 0.0679
_refine_ls_wR_factor_ref 0.0700
_reflns_number_gt 4761
_reflns_number_total 5216
_reflns_threshold_expression >2sigma(I)
_cod_data_source_file b504862a.txt
_cod_data_source_block 03069a
_cod_depositor_comments
;
The following automatic conversions were performed:
'_symmetry_cell_setting' value 'Triclinic' changed to 'triclinic'
according to '/home/saulius/struct/CIF-dictionaries/cif_core.dic'
dictionary named 'cif_core.dic' version 2.4.1 from
2010-06-29.

'_exptl_absorpt_correction_type' value 'Multi-scan' changed
to 'multi-scan' according to
'/home/saulius/struct/CIF-dictionaries/cif_core.dic' dictionary named
'cif_core.dic' version 2.4.1 from 2010-06-29.

Automatic conversion script
Id: cif_fix_enum 1527 2010-12-29 10:47:43Z saulius 
;
_cod_original_sg_symbol_H-M P-1
_cod_database_code 7008591

loop_
_symmetry_equiv_pos_as_xyz
'x, y, z'
'-x, -y, -z'

loop_
_atom_site_label
_atom_site_type_symbol
_atom_site_fract_x
_atom_site_fract_y
_atom_site_fract_z
_atom_site_U_iso_or_equiv
_atom_site_adp_type
_atom_site_occupancy
_atom_site_symmetry_multiplicity
_atom_site_calc_flag
_atom_site_refinement_flags
_atom_site_disorder_assembly
_atom_site_disorder_group
Nd1 Nd 0.24544(2) 0.471636(12) 0.576807(9) 0.00990(6) Uani 1 1 d . . .
C1 C -0.0776(5) 0.2868(2) 0.4740(2) 0.0135(6) Uani 1 1 d . . .
O1 O 0.0754(3) 0.26989(18) 0.51861(15) 0.0200(5) Uani 1 1 d . . .
O2 O -0.0861(3) 0.38446(16) 0.46786(13) 0.0131(4) Uani 1 1 d . . .
C2 C -0.2511(5) 0.1960(3) 0.4280(2) 0.0193(6) Uani 1 1 d . . .
H2A H -0.3670 0.2135 0.3974 0.023 Uiso 1 1 calc R . .
C3 C -0.2532(5) 0.0917(3) 0.4272(2) 0.0183(6) Uani 1 1 d . . .
H3A H -0.1314 0.0745 0.4546 0.022 Uiso 1 1 calc R . .
C4 C -0.4268(5) 0.0002(3) 0.3879(2) 0.0180(6) Uani 1 1 d . . .
C5 C -0.4026(5) -0.1083(3) 0.3850(2) 0.0217(7) Uani 1 1 d . . .
H5A H -0.2687 -0.1223 0.4058 0.026 Uiso 1 1 calc R . .
N1 N -0.5578(5) -0.1945(2) 0.3544(2) 0.0238(6) Uani 1 1 d . . .
C6 C -0.7439(6) -0.1756(3) 0.3252(2) 0.0249(7) Uani 1 1 d . . .
H6A H -0.8549 -0.2363 0.3043 0.030 Uiso 1 1 calc R . .
C7 C -0.7840(6) -0.0712(3) 0.3237(3) 0.0278(8) Uani 1 1 d . . .
H7A H -0.9188 -0.0609 0.3008 0.033 Uiso 1 1 calc R . .
C8 C -0.6246(6) 0.0179(3) 0.3560(3) 0.0293(8) Uani 1 1 d . . .
H8A H -0.6494 0.0908 0.3565 0.035 Uiso 1 1 calc R . .
C9 C 0.0229(5) 0.4865(2) 0.7399(2) 0.0155(6) Uani 1 1 d . . .
O3 O 0.1966(3) 0.4413(2) 0.72716(15) 0.0225(5) Uani 1 1 d . . .
O4 O -0.0686(3) 0.50670(17) 0.67446(14) 0.0148(4) Uani 1 1 d . . .
C10 C -0.0723(5) 0.5214(3) 0.8317(2) 0.0199(6) Uani 1 1 d . . .
H10A H 0.0001 0.5087 0.8802 0.024 Uiso 1 1 calc R . .
C11 C -0.2555(5) 0.5699(3) 0.8485(2) 0.0177(6) Uani 1 1 d . . .
H11A H -0.3250 0.5790 0.7977 0.021 Uiso 1 1 calc R . .
C12 C -0.3624(5) 0.6107(3) 0.9360(2) 0.0176(6) Uani 1 1 d . . .
C13 C -0.5672(5) 0.6469(3) 0.9364(2) 0.0236(7) Uani 1 1 d . . .
H13A H -0.6267 0.6464 0.8801 0.028 Uiso 1 1 calc R . .
N2 N -0.6851(5) 0.6825(3) 1.0114(2) 0.0296(7) Uani 1 1 d . . .
C14 C -0.5964(6) 0.6828(3) 1.0890(2) 0.0317(8) Uani 1 1 d . . .
H14A H -0.6779 0.7069 1.1429 0.038 Uiso 1 1 calc R . .
C15 C -0.3938(6) 0.6505(3) 1.0970(2) 0.0275(8) Uani 1 1 d . . .
H15A H -0.3380 0.6532 1.1547 0.033 Uiso 1 1 calc R . .
C16 C -0.2744(5) 0.6141(3) 1.0190(2) 0.0224(7) Uani 1 1 d . . .
H16A H -0.1343 0.5917 1.0222 0.027 Uiso 1 1 calc R . .
C17 C 0.5811(5) 0.6569(2) 0.66075(19) 0.0123(5) Uani 1 1 d . . .
O5 O 0.4121(3) 0.64846(18) 0.70156(14) 0.0169(4) Uani 1 1 d . . .
O6 O 0.5961(3) 0.59332(16) 0.57552(13) 0.0131(4) Uani 1 1 d . . .
C18 C 0.7640(5) 0.7398(3) 0.7091(2) 0.0146(6) Uani 1 1 d . . .
H18A H 0.9013 0.7302 0.6833 0.017 Uiso 1 1 calc R . .
C19 C 0.7430(5) 0.8278(3) 0.7879(2) 0.0173(6) Uani 1 1 d . . .
H19A H 0.6051 0.8348 0.8133 0.021 Uiso 1 1 calc R . .
C20 C 0.9163(5) 0.9143(3) 0.8380(2) 0.0178(6) Uani 1 1 d . . .
C21 C 1.1315(5) 0.8930(3) 0.8302(2) 0.0269(8) Uani 1 1 d . . .
H21A H 1.1648 0.8192 0.7910 0.032 Uiso 1 1 calc R . .
N3 N 1.2940(4) 0.9702(3) 0.8743(2) 0.0343(8) Uani 1 1 d . . .
C22 C 1.2418(6) 1.0740(3) 0.9279(3) 0.0355(9) Uani 1 1 d . . .
H22A H 1.3553 1.1304 0.9592 0.043 Uiso 1 1 calc R . .
C23 C 1.0358(6) 1.1042(3) 0.9405(3) 0.0305(8) Uani 1 1 d . . .
H23A H 1.0082 1.1792 0.9793 0.037 Uiso 1 1 calc R . .
C24 C 0.8693(5) 1.0231(3) 0.8956(2) 0.0245(7) Uani 1 1 d . . .
H24A H 0.7246 1.0411 0.9038 0.029 Uiso 1 1 calc R . .
O7 O 0.5482(3) 0.38338(18) 0.60428(16) 0.0166(5) Uani 1 1 d D . .
H1O7 H 0.538(6) 0.334(2) 0.618(2) 0.020 Uiso 1 1 d D . .
H2O7 H 0.652(4) 0.418(3) 0.618(2) 0.020 Uiso 1 1 d D . .

loop_
_atom_site_aniso_label
_atom_site_aniso_U_11
_atom_site_aniso_U_22
_atom_site_aniso_U_33
_atom_site_aniso_U_23
_atom_site_aniso_U_13
_atom_site_aniso_U_12
Nd1 0.00872(9) 0.00993(9) 0.01106(9) 0.00410(6) 0.00007(5) 0.00044(5)
C1 0.0148(14) 0.0124(14) 0.0134(14) 0.0048(11) 0.0038(11) 0.0018(11)
O1 0.0204(11) 0.0145(11) 0.0264(12) 0.0099(9) -0.0078(9) -0.0007(9)
O2 0.0138(10) 0.0092(9) 0.0161(10) 0.0048(8) 0.0004(8) 0.0006(8)
C2 0.0192(16) 0.0158(15) 0.0230(16) 0.0084(13) -0.0046(12) -0.0016(12)
C3 0.0188(15) 0.0145(15) 0.0201(15) 0.0049(12) -0.0015(12) 0.0013(12)
C4 0.0205(15) 0.0136(14) 0.0200(15) 0.0073(12) -0.0016(12) -0.0014(12)
C5 0.0261(17) 0.0169(16) 0.0229(16) 0.0087(13) -0.0013(13) 0.0012(13)
N1 0.0320(16) 0.0110(13) 0.0281(15) 0.0072(12) 0.0020(12) 0.0003(11)
C6 0.0290(18) 0.0172(16) 0.0238(17) 0.0042(14) 0.0003(14) -0.0062(13)
C7 0.0233(17) 0.0243(18) 0.037(2) 0.0137(16) -0.0074(15) -0.0010(14)
C8 0.0316(19) 0.0186(17) 0.042(2) 0.0179(16) -0.0087(16) -0.0050(14)
C9 0.0165(15) 0.0113(14) 0.0177(15) 0.0050(12) 0.0021(11) -0.0025(11)
O3 0.0196(11) 0.0339(13) 0.0205(11) 0.0157(10) 0.0052(9) 0.0124(10)
O4 0.0119(10) 0.0201(11) 0.0144(10) 0.0089(9) 0.0019(8) 0.0012(8)
C10 0.0208(16) 0.0259(17) 0.0148(15) 0.0099(13) -0.0001(12) 0.0019(13)
C11 0.0179(15) 0.0189(15) 0.0164(15) 0.0073(13) -0.0008(12) -0.0005(12)
C12 0.0156(15) 0.0192(15) 0.0187(15) 0.0086(13) 0.0035(12) -0.0011(12)
C13 0.0222(17) 0.0249(17) 0.0207(16) 0.0052(14) 0.0005(13) 0.0019(13)
N2 0.0258(16) 0.0302(16) 0.0268(16) 0.0030(13) 0.0070(12) 0.0059(13)
C14 0.038(2) 0.0272(19) 0.0243(18) 0.0030(15) 0.0137(16) 0.0044(16)
C15 0.035(2) 0.0292(19) 0.0182(16) 0.0097(15) 0.0021(14) 0.0000(15)
C16 0.0238(17) 0.0248(17) 0.0218(16) 0.0122(14) 0.0024(13) 0.0029(13)
C17 0.0164(14) 0.0082(13) 0.0137(14) 0.0057(11) -0.0009(11) 0.0023(10)
O5 0.0154(10) 0.0184(11) 0.0136(10) 0.0030(9) 0.0022(8) -0.0030(8)
O6 0.0130(10) 0.0131(10) 0.0116(10) 0.0030(8) 0.0004(8) 0.0002(8)
C18 0.0095(13) 0.0189(15) 0.0157(14) 0.0072(12) 0.0007(11) 0.0003(11)
C19 0.0131(14) 0.0170(15) 0.0194(15) 0.0045(12) -0.0017(11) 0.0008(11)
C20 0.0184(15) 0.0159(15) 0.0138(14) 0.0002(12) -0.0003(11) -0.0004(12)
C21 0.0203(17) 0.0186(16) 0.0302(19) -0.0040(14) 0.0009(14) 0.0024(13)
N3 0.0133(14) 0.0280(16) 0.0443(19) -0.0055(14) -0.0012(13) -0.0006(12)
C22 0.0217(18) 0.0265(19) 0.042(2) -0.0039(16) -0.0044(16) -0.0062(14)
C23 0.0296(19) 0.0161(16) 0.033(2) -0.0037(15) -0.0005(15) -0.0019(14)
C24 0.0195(16) 0.0220(17) 0.0254(17) 0.0012(14) -0.0005(13) 0.0034(13)
O7 0.0127(10) 0.0153(11) 0.0262(12) 0.0129(10) -0.0005(9) 0.0003(8)

loop_
_atom_type_symbol
_atom_type_description
_atom_type_scat_dispersion_real
_atom_type_scat_dispersion_imag
_atom_type_scat_source
C C 0.0033 0.0016 'International Tables Vol C Tables 4.2.6.8 and 6.1.1.4'
H H 0.0000 0.0000 'International Tables Vol C Tables 4.2.6.8 and 6.1.1.4'
N N 0.0061 0.0033 'International Tables Vol C Tables 4.2.6.8 and 6.1.1.4'
O O 0.0106 0.0060 'International Tables Vol C Tables 4.2.6.8 and 6.1.1.4'
Nd Nd -0.1943 3.0179 'International Tables Vol C Tables 4.2.6.8 and 6.1.1.4'

loop_
_geom_angle_atom_site_label_1
_geom_angle_atom_site_label_2
_geom_angle_atom_site_label_3
_geom_angle
_geom_angle_site_symmetry_1
_geom_angle_site_symmetry_3
_geom_angle_publ_flag
O7 Nd1 O6 78.49(7) . 2_666 ?
O7 Nd1 O2 151.65(7) . 2_566 ?
O6 Nd1 O2 86.69(6) 2_666 2_566 ?
O7 Nd1 O4 123.58(7) . . ?
O6 Nd1 O4 151.22(7) 2_666 . ?
O2 Nd1 O4 79.49(7) 2_566 . ?
O7 Nd1 O5 85.71(7) . . ?
O6 Nd1 O5 118.84(7) 2_666 . ?
O2 Nd1 O5 80.44(7) 2_566 . ?
O4 Nd1 O5 83.78(7) . . ?
O7 Nd1 O1 82.03(7) . . ?
O6 Nd1 O1 82.82(7) 2_666 . ?
O2 Nd1 O1 120.21(7) 2_566 . ?
O4 Nd1 O1 82.57(7) . . ?
O5 Nd1 O1 152.36(7) . . ?
O7 Nd1 O3 71.72(7) . . ?
O6 Nd1 O3 146.75(7) 2_666 . ?
O2 Nd1 O3 126.52(7) 2_566 . ?
O4 Nd1 O3 52.10(6) . . ?
O5 Nd1 O3 73.83(7) . . ?
O1 Nd1 O3 78.82(7) . . ?
O7 Nd1 O2 129.87(7) . . ?
O6 Nd1 O2 77.99(6) 2_666 . ?
O2 Nd1 O2 68.67(7) 2_566 . ?
O4 Nd1 O2 73.50(6) . . ?
O5 Nd1 O2 144.23(7) . . ?
O1 Nd1 O2 51.55(6) . . ?
O3 Nd1 O2 110.32(7) . . ?
O7 Nd1 O6 70.16(7) . . ?
O6 Nd1 O6 67.77(7) 2_666 . ?
O2 Nd1 O6 81.92(6) 2_566 . ?
O4 Nd1 O6 133.67(6) . . ?
O5 Nd1 O6 51.34(6) . . ?
O1 Nd1 O6 142.57(7) . . ?
O3 Nd1 O6 113.66(7) . . ?
O2 Nd1 O6 135.81(6) . . ?
O7 Nd1 C9 97.61(8) . . ?
O6 Nd1 C9 165.23(8) 2_666 . ?
O2 Nd1 C9 102.33(8) 2_566 . ?
O4 Nd1 C9 26.50(7) . . ?
O5 Nd1 C9 74.64(7) . . ?
O1 Nd1 C9 82.53(8) . . ?
O3 Nd1 C9 25.90(8) . . ?
O2 Nd1 C9 94.27(7) . . ?
O6 Nd1 C9 124.63(7) . . ?
O7 Nd1 C17 74.57(8) . . ?
O6 Nd1 C17 93.87(7) 2_666 . ?
O2 Nd1 C17 82.57(7) 2_566 . ?
O4 Nd1 C17 109.04(7) . . ?
O5 Nd1 C17 25.44(7) . . ?
O1 Nd1 C17 156.54(7) . . ?
O3 Nd1 C17 92.18(8) . . ?
O2 Nd1 C17 150.38(7) . . ?
O6 Nd1 C17 26.10(7) . . ?
C9 Nd1 C17 98.83(8) . . ?
O7 Nd1 C1 106.25(8) . . ?
O6 Nd1 C1 80.50(7) 2_666 . ?
O2 Nd1 C1 94.79(7) 2_566 . ?
O4 Nd1 C1 75.69(7) . . ?
O5 Nd1 C1 159.45(8) . . ?
O1 Nd1 C1 25.43(7) . . ?
O3 Nd1 C1 93.77(8) . . ?
O2 Nd1 C1 26.17(7) . . ?
O6 Nd1 C1 148.22(7) . . ?
C9 Nd1 C1 87.04(8) . . ?
C17 Nd1 C1 173.94(7) . . ?
O1 C1 O2 120.3(3) . . ?
O1 C1 C2 121.1(3) . . ?
O2 C1 C2 118.5(3) . . ?
O1 C1 Nd1 59.16(15) . . ?
O2 C1 Nd1 61.35(14) . . ?
C2 C1 Nd1 175.8(2) . . ?
C1 O1 Nd1 95.41(17) . . ?
C1 O2 Nd1 155.88(19) . 2_566 ?
C1 O2 Nd1 92.47(17) . . ?
Nd1 O2 Nd1 111.33(7) 2_566 . ?
C3 C2 C1 123.3(3) . . ?
C3 C2 H2A 118.4 . . ?
C1 C2 H2A 118.4 . . ?
C2 C3 C4 125.8(3) . . ?
C2 C3 H3A 117.1 . . ?
C4 C3 H3A 117.1 . . ?
C5 C4 C8 116.9(3) . . ?
C5 C4 C3 120.2(3) . . ?
C8 C4 C3 122.8(3) . . ?
N1 C5 C4 123.6(3) . . ?
N1 C5 H5A 118.2 . . ?
C4 C5 H5A 118.2 . . ?
C6 N1 C5 118.4(3) . . ?
N1 C6 C7 122.8(3) . . ?
N1 C6 H6A 118.6 . . ?
C7 C6 H6A 118.6 . . ?
C6 C7 C8 118.7(3) . . ?
C6 C7 H7A 120.6 . . ?
C8 C7 H7A 120.6 . . ?
C7 C8 C4 119.6(3) . . ?
C7 C8 H8A 120.2 . . ?
C4 C8 H8A 120.2 . . ?
O3 C9 O4 120.1(3) . . ?
O3 C9 C10 120.0(3) . . ?
O4 C9 C10 119.8(3) . . ?
O3 C9 Nd1 62.21(15) . . ?
O4 C9 Nd1 59.01(14) . . ?
C10 C9 Nd1 167.1(2) . . ?
C9 O3 Nd1 91.89(17) . . ?
C9 O4 Nd1 94.49(17) . . ?
C11 C10 C9 122.1(3) . . ?
C11 C10 H10A 118.9 . . ?
C9 C10 H10A 118.9 . . ?
C10 C11 C12 127.4(3) . . ?
C10 C11 H11A 116.3 . . ?
C12 C11 H11A 116.3 . . ?
C16 C12 C13 117.7(3) . . ?
C16 C12 C11 124.1(3) . . ?
C13 C12 C11 118.2(3) . . ?
N2 C13 C12 124.1(3) . . ?
N2 C13 H13A 118.0 . . ?
C12 C13 H13A 118.0 . . ?
C14 N2 C13 116.3(3) . . ?
N2 C14 C15 124.6(3) . . ?
N2 C14 H14A 117.7 . . ?
C15 C14 H14A 117.7 . . ?
C16 C15 C14 118.3(3) . . ?
C16 C15 H15A 120.8 . . ?
C14 C15 H15A 120.8 . . ?
C15 C16 C12 119.0(3) . . ?
C15 C16 H16A 120.5 . . ?
C12 C16 H16A 120.5 . . ?
O5 C17 O6 120.0(3) . . ?
O5 C17 C18 121.1(3) . . ?
O6 C17 C18 118.8(3) . . ?
O5 C17 Nd1 58.34(15) . . ?
O6 C17 Nd1 62.41(14) . . ?
C18 C17 Nd1 171.7(2) . . ?
C17 O5 Nd1 96.22(17) . . ?
C17 O6 Nd1 156.28(18) . 2_666 ?
C17 O6 Nd1 91.49(16) . . ?
Nd1 O6 Nd1 112.23(7) 2_666 . ?
C19 C18 C17 122.1(3) . . ?
C19 C18 H18A 118.9 . . ?
C17 C18 H18A 118.9 . . ?
C18 C19 C20 124.9(3) . . ?
C18 C19 H19A 117.6 . . ?
C20 C19 H19A 117.6 . . ?
C21 C20 C24 117.5(3) . . ?
C21 C20 C19 122.3(3) . . ?
C24 C20 C19 120.2(3) . . ?
N3 C21 C20 123.9(3) . . ?
N3 C21 H21A 118.0 . . ?
C20 C21 H21A 118.0 . . ?
C21 N3 C22 116.6(3) . . ?
N3 C22 C23 124.3(3) . . ?
N3 C22 H22A 117.8 . . ?
C23 C22 H22A 117.8 . . ?
C22 C23 C24 118.5(3) . . ?
C22 C23 H23A 120.7 . . ?
C24 C23 H23A 120.7 . . ?
C23 C24 C20 119.1(3) . . ?
C23 C24 H24A 120.4 . . ?
C20 C24 H24A 120.4 . . ?
Nd1 O7 H1O7 123(3) . . ?
Nd1 O7 H2O7 118(3) . . ?
H1O7 O7 H2O7 114(4) . . ?

loop_
_geom_bond_atom_site_label_1
_geom_bond_atom_site_label_2
_geom_bond_distance
_geom_bond_site_symmetry_2
_geom_bond_publ_flag
Nd1 O7 2.393(2) . ?
Nd1 O6 2.4582(19) 2_666 ?
Nd1 O2 2.4661(19) 2_566 ?
Nd1 O4 2.466(2) . ?
Nd1 O5 2.494(2) . ?
Nd1 O1 2.514(2) . ?
Nd1 O3 2.539(2) . ?
Nd1 O2 2.560(2) . ?
Nd1 O6 2.5825(19) . ?
Nd1 C9 2.868(3) . ?
Nd1 C17 2.913(3) . ?
Nd1 C1 2.915(3) . ?
C1 O1 1.257(4) . ?
C1 O2 1.287(3) . ?
C1 C2 1.477(4) . ?
O2 Nd1 2.4661(19) 2_566 ?
C2 C3 1.322(4) . ?
C2 H2A 0.9500 . ?
C3 C4 1.467(4) . ?
C3 H3A 0.9500 . ?
C4 C5 1.385(4) . ?
C4 C8 1.395(5) . ?
C5 N1 1.339(4) . ?
C5 H5A 0.9500 . ?
N1 C6 1.319(4) . ?
C6 C7 1.380(5) . ?
C6 H6A 0.9500 . ?
C7 C8 1.380(5) . ?
C7 H7A 0.9500 . ?
C8 H8A 0.9500 . ?
C9 O3 1.254(4) . ?
C9 O4 1.284(4) . ?
C9 C10 1.482(4) . ?
C10 C11 1.328(4) . ?
C10 H10A 0.9500 . ?
C11 C12 1.460(4) . ?
C11 H11A 0.9500 . ?
C12 C16 1.389(4) . ?
C12 C13 1.396(4) . ?
C13 N2 1.341(4) . ?
C13 H13A 0.9500 . ?
N2 C14 1.328(5) . ?
C14 C15 1.383(5) . ?
C14 H14A 0.9500 . ?
C15 C16 1.382(4) . ?
C15 H15A 0.9500 . ?
C16 H16A 0.9500 . ?
C17 O5 1.259(3) . ?
C17 O6 1.282(3) . ?
C17 C18 1.475(4) . ?
O6 Nd1 2.4582(19) 2_666 ?
C18 C19 1.333(4) . ?
C18 H18A 0.9500 . ?
C19 C20 1.462(4) . ?
C19 H19A 0.9500 . ?
C20 C21 1.393(4) . ?
C20 C24 1.396(4) . ?
C21 N3 1.336(4) . ?
C21 H21A 0.9500 . ?
N3 C22 1.341(5) . ?
C22 C23 1.370(5) . ?
C22 H22A 0.9500 . ?
C23 C24 1.380(5) . ?
C23 H23A 0.9500 . ?
C24 H24A 0.9500 . ?
O7 H1O7 0.73(2) . ?
O7 H2O7 0.73(2) . ?

loop_
_geom_hbond_atom_site_label_D
_geom_hbond_atom_site_label_H
_geom_hbond_atom_site_label_A
_geom_hbond_distance_DH
_geom_hbond_distance_HA
_geom_hbond_distance_DA
_geom_hbond_angle_DHA
_geom_hbond_site_symmetry_A
O7 H1O7 N1 0.73(2) 1.99(2) 2.718(3) 170(4) 2_556
O7 H2O7 O4 0.73(2) 2.00(2) 2.728(3) 171(4) 1_655

loop_
_geom_torsion_atom_site_label_1
_geom_torsion_atom_site_label_2
_geom_torsion_atom_site_label_3
_geom_torsion_atom_site_label_4
_geom_torsion
_geom_torsion_site_symmetry_1
_geom_torsion_site_symmetry_2
_geom_torsion_site_symmetry_3
_geom_torsion_site_symmetry_4
_geom_torsion_publ_flag
O7 Nd1 C1 O1 18.30(19) . . . . ?
O6 Nd1 C1 O1 93.26(18) 2_666 . . . ?
O2 Nd1 C1 O1 179.09(17) 2_566 . . . ?
O4 Nd1 C1 O1 -103.04(18) . . . . ?
O5 Nd1 C1 O1 -105.5(3) . . . . ?
O3 Nd1 C1 O1 -53.75(18) . . . . ?
O2 Nd1 C1 O1 175.3(3) . . . . ?
O6 Nd1 C1 O1 96.7(2) . . . . ?
C9 Nd1 C1 O1 -78.78(18) . . . . ?
C17 Nd1 C1 O1 115.2(7) . . . . ?
O7 Nd1 C1 O2 -157.03(15) . . . . ?
O6 Nd1 C1 O2 -82.07(16) 2_666 . . . ?
O2 Nd1 C1 O2 3.77(19) 2_566 . . . ?
O4 Nd1 C1 O2 81.63(16) . . . . ?
O5 Nd1 C1 O2 79.2(3) . . . . ?
O1 Nd1 C1 O2 -175.3(3) . . . . ?
O3 Nd1 C1 O2 130.93(16) . . . . ?
O6 Nd1 C1 O2 -78.6(2) . . . . ?
C9 Nd1 C1 O2 105.90(16) . . . . ?
C17 Nd1 C1 O2 -60.1(7) . . . . ?
O7 Nd1 C1 C2 113(3) . . . . ?
O6 Nd1 C1 C2 -172(3) 2_666 . . . ?
O2 Nd1 C1 C2 -86(3) 2_566 . . . ?
O4 Nd1 C1 C2 -8(3) . . . . ?
O5 Nd1 C1 C2 -10(3) . . . . ?
O1 Nd1 C1 C2 95(3) . . . . ?
O3 Nd1 C1 C2 41(3) . . . . ?
O2 Nd1 C1 C2 -90(3) . . . . ?
O6 Nd1 C1 C2 -168(3) . . . . ?
C9 Nd1 C1 C2 16(3) . . . . ?
C17 Nd1 C1 C2 -150(3) . . . . ?
O2 C1 O1 Nd1 4.8(3) . . . . ?
C2 C1 O1 Nd1 -175.1(2) . . . . ?
O7 Nd1 O1 C1 -162.28(19) . . . . ?
O6 Nd1 O1 C1 -82.97(18) 2_666 . . . ?
O2 Nd1 O1 C1 -1.0(2) 2_566 . . . ?
O4 Nd1 O1 C1 72.17(18) . . . . ?
O5 Nd1 O1 C1 133.18(19) . . . . ?
O3 Nd1 O1 C1 124.89(18) . . . . ?
O2 Nd1 O1 C1 -2.63(16) . . . . ?
O6 Nd1 O1 C1 -120.61(18) . . . . ?
C9 Nd1 O1 C1 98.90(18) . . . . ?
C17 Nd1 O1 C1 -166.12(18) . . . . ?
O1 C1 O2 Nd1 -175.4(3) . . . 2_566 ?
C2 C1 O2 Nd1 4.4(6) . . . 2_566 ?
Nd1 C1 O2 Nd1 -170.8(5) . . . 2_566 ?
O1 C1 O2 Nd1 -4.7(3) . . . . ?
C2 C1 O2 Nd1 175.2(2) . . . . ?
O7 Nd1 O2 C1 29.22(19) . . . . ?
O6 Nd1 O2 C1 92.90(16) 2_666 . . . ?
O2 Nd1 O2 C1 -176.0(2) 2_566 . . . ?
O4 Nd1 O2 C1 -91.05(16) . . . . ?
O5 Nd1 O2 C1 -143.85(16) . . . . ?
O1 Nd1 O2 C1 2.56(15) . . . . ?
O3 Nd1 O2 C1 -53.51(17) . . . . ?
O6 Nd1 O2 C1 132.20(16) . . . . ?
C9 Nd1 O2 C1 -74.39(16) . . . . ?
C17 Nd1 O2 C1 169.33(16) . . . . ?
O7 Nd1 O2 Nd1 -154.81(8) . . . 2_566 ?
O6 Nd1 O2 Nd1 -91.13(8) 2_666 . . 2_566 ?
O2 Nd1 O2 Nd1 0.0 2_566 . . 2_566 ?
O4 Nd1 O2 Nd1 84.92(8) . . . 2_566 ?
O5 Nd1 O2 Nd1 32.12(14) . . . 2_566 ?
O1 Nd1 O2 Nd1 178.53(12) . . . 2_566 ?
O3 Nd1 O2 Nd1 122.46(8) . . . 2_566 ?
O6 Nd1 O2 Nd1 -51.83(12) . . . 2_566 ?
C9 Nd1 O2 Nd1 101.58(9) . . . 2_566 ?
C17 Nd1 O2 Nd1 -14.70(18) . . . 2_566 ?
C1 Nd1 O2 Nd1 176.0(2) . . . 2_566 ?
O1 C1 C2 C3 -2.8(5) . . . . ?
O2 C1 C2 C3 177.4(3) . . . . ?
Nd1 C1 C2 C3 -95(3) . . . . ?
C1 C2 C3 C4 175.9(3) . . . . ?
C2 C3 C4 C5 174.9(3) . . . . ?
C2 C3 C4 C8 -8.1(5) . . . . ?
C8 C4 C5 N1 -0.6(5) . . . . ?
C3 C4 C5 N1 176.5(3) . . . . ?
C4 C5 N1 C6 0.1(5) . . . . ?
C5 N1 C6 C7 0.9(5) . . . . ?
N1 C6 C7 C8 -1.5(6) . . . . ?
C6 C7 C8 C4 1.0(6) . . . . ?
C5 C4 C8 C7 0.0(5) . . . . ?
C3 C4 C8 C7 -177.1(3) . . . . ?
O7 Nd1 C9 O3 -1.12(19) . . . . ?
O6 Nd1 C9 O3 72.5(4) 2_666 . . . ?
O2 Nd1 C9 O3 -160.85(17) 2_566 . . . ?
O4 Nd1 C9 O3 168.1(3) . . . . ?
O5 Nd1 C9 O3 -84.52(18) . . . . ?
O1 Nd1 C9 O3 79.76(18) . . . . ?
O2 Nd1 C9 O3 130.07(18) . . . . ?
O6 Nd1 C9 O3 -72.22(19) . . . . ?
C17 Nd1 C9 O3 -76.58(18) . . . . ?
C1 Nd1 C9 O3 104.89(18) . . . . ?
O7 Nd1 C9 O4 -169.19(16) . . . . ?
O6 Nd1 C9 O4 -95.6(3) 2_666 . . . ?
O2 Nd1 C9 O4 31.08(17) 2_566 . . . ?
O5 Nd1 C9 O4 107.41(17) . . . . ?
O1 Nd1 C9 O4 -88.31(16) . . . . ?
O3 Nd1 C9 O4 -168.1(3) . . . . ?
O2 Nd1 C9 O4 -38.00(16) . . . . ?
O6 Nd1 C9 O4 119.71(16) . . . . ?
C17 Nd1 C9 O4 115.35(16) . . . . ?
C1 Nd1 C9 O4 -63.18(17) . . . . ?
O7 Nd1 C9 C10 102.2(10) . . . . ?
O6 Nd1 C9 C10 175.8(8) 2_666 . . . ?
O2 Nd1 C9 C10 -57.5(10) 2_566 . . . ?
O4 Nd1 C9 C10 -88.6(10) . . . . ?
O5 Nd1 C9 C10 18.8(9) . . . . ?
O1 Nd1 C9 C10 -176.9(10) . . . . ?
O3 Nd1 C9 C10 103.4(10) . . . . ?
O2 Nd1 C9 C10 -126.6(10) . . . . ?
O6 Nd1 C9 C10 31.1(10) . . . . ?
C17 Nd1 C9 C10 26.8(10) . . . . ?
C1 Nd1 C9 C10 -151.7(10) . . . . ?
O4 C9 O3 Nd1 11.8(3) . . . . ?
C10 C9 O3 Nd1 -165.5(2) . . . . ?
O7 Nd1 O3 C9 178.84(19) . . . . ?
O6 Nd1 O3 C9 -153.68(17) 2_666 . . . ?
O2 Nd1 O3 C9 23.5(2) 2_566 . . . ?
O4 Nd1 O3 C9 -6.71(16) . . . . ?
O5 Nd1 O3 C9 88.04(18) . . . . ?
O1 Nd1 O3 C9 -95.95(18) . . . . ?
O2 Nd1 O3 C9 -54.47(19) . . . . ?
O6 Nd1 O3 C9 121.19(17) . . . . ?
C17 Nd1 O3 C9 105.88(18) . . . . ?
C1 Nd1 O3 C9 -75.29(18) . . . . ?
O3 C9 O4 Nd1 -12.2(3) . . . . ?
C10 C9 O4 Nd1 165.1(2) . . . . ?
O7 Nd1 O4 C9 12.90(19) . . . . ?
O6 Nd1 O4 C9 148.21(17) 2_666 . . . ?
O2 Nd1 O4 C9 -149.14(17) 2_566 . . . ?
O5 Nd1 O4 C9 -67.75(17) . . . . ?
O1 Nd1 O4 C9 88.16(17) . . . . ?
O3 Nd1 O4 C9 6.57(16) . . . . ?
O2 Nd1 O4 C9 140.18(17) . . . . ?
O6 Nd1 O4 C9 -81.14(18) . . . . ?
C17 Nd1 O4 C9 -70.85(17) . . . . ?
C1 Nd1 O4 C9 113.11(17) . . . . ?
O3 C9 C10 C11 179.8(3) . . . . ?
O4 C9 C10 C11 2.5(5) . . . . ?
Nd1 C9 C10 C11 83.5(10) . . . . ?
C9 C10 C11 C12 -178.2(3) . . . . ?
C10 C11 C12 C16 6.3(5) . . . . ?
C10 C11 C12 C13 -172.6(3) . . . . ?
C16 C12 C13 N2 -1.4(5) . . . . ?
C11 C12 C13 N2 177.6(3) . . . . ?
C12 C13 N2 C14 0.4(5) . . . . ?
C13 N2 C14 C15 0.7(5) . . . . ?
N2 C14 C15 C16 -0.7(6) . . . . ?
C14 C15 C16 C12 -0.4(5) . . . . ?
C13 C12 C16 C15 1.3(5) . . . . ?
C11 C12 C16 C15 -177.6(3) . . . . ?
O7 Nd1 C17 O5 -113.57(18) . . . . ?
O6 Nd1 C17 O5 169.50(17) 2_666 . . . ?
O2 Nd1 C17 O5 83.34(17) 2_566 . . . ?
O4 Nd1 C17 O5 7.20(18) . . . . ?
O1 Nd1 C17 O5 -109.6(2) . . . . ?
O3 Nd1 C17 O5 -43.22(17) . . . . ?
O2 Nd1 C17 O5 97.1(2) . . . . ?
O6 Nd1 C17 O5 170.1(3) . . . . ?
C9 Nd1 C17 O5 -18.05(18) . . . . ?
C1 Nd1 C17 O5 147.8(6) . . . . ?
O7 Nd1 C17 O6 76.30(16) . . . . ?
O6 Nd1 C17 O6 -0.63(18) 2_666 . . . ?
O2 Nd1 C17 O6 -86.79(15) 2_566 . . . ?
O4 Nd1 C17 O6 -162.93(14) . . . . ?
O5 Nd1 C17 O6 -170.1(3) . . . . ?
O1 Nd1 C17 O6 80.2(2) . . . . ?
O3 Nd1 C17 O6 146.65(15) . . . . ?
O2 Nd1 C17 O6 -73.0(2) . . . . ?
C9 Nd1 C17 O6 171.82(15) . . . . ?
C1 Nd1 C17 O6 -22.3(8) . . . . ?
O7 Nd1 C17 C18 -24.6(14) . . . . ?
O6 Nd1 C17 C18 -101.5(14) 2_666 . . . ?
O2 Nd1 C17 C18 172.3(14) 2_566 . . . ?
O4 Nd1 C17 C18 96.2(14) . . . . ?
O5 Nd1 C17 C18 89.0(14) . . . . ?
O1 Nd1 C17 C18 -20.6(15) . . . . ?
O3 Nd1 C17 C18 45.8(14) . . . . ?
O2 Nd1 C17 C18 -173.9(13) . . . . ?
O6 Nd1 C17 C18 -100.9(14) . . . . ?
C9 Nd1 C17 C18 70.9(14) . . . . ?
C1 Nd1 C17 C18 -123.2(14) . . . . ?
O6 C17 O5 Nd1 10.1(3) . . . . ?
C18 C17 O5 Nd1 -170.3(2) . . . . ?
O7 Nd1 O5 C17 62.37(17) . . . . ?
O6 Nd1 O5 C17 -11.98(19) 2_666 . . . ?
O2 Nd1 O5 C17 -92.81(17) 2_566 . . . ?
O4 Nd1 O5 C17 -173.16(18) . . . . ?
O1 Nd1 O5 C17 126.09(19) . . . . ?
O3 Nd1 O5 C17 134.56(18) . . . . ?
O2 Nd1 O5 C17 -122.95(17) . . . . ?
O6 Nd1 O5 C17 -5.54(15) . . . . ?
C9 Nd1 O5 C17 161.48(19) . . . . ?
C1 Nd1 O5 C17 -170.8(2) . . . . ?
O5 C17 O6 Nd1 168.7(3) . . . 2_666 ?
C18 C17 O6 Nd1 -10.9(6) . . . 2_666 ?
Nd1 C17 O6 Nd1 178.4(5) . . . 2_666 ?
O5 C17 O6 Nd1 -9.7(3) . . . . ?
C18 C17 O6 Nd1 170.7(2) . . . . ?
O7 Nd1 O6 C17 -95.37(16) . . . . ?
O6 Nd1 O6 C17 179.3(2) 2_666 . . . ?
O2 Nd1 O6 C17 89.60(16) 2_566 . . . ?
O4 Nd1 O6 C17 22.56(19) . . . . ?
O5 Nd1 O6 C17 5.41(15) . . . . ?
O1 Nd1 O6 C17 -139.80(16) . . . . ?
O3 Nd1 O6 C17 -36.85(17) . . . . ?
O2 Nd1 O6 C17 137.30(15) . . . . ?
C9 Nd1 O6 C17 -9.84(18) . . . . ?
C1 Nd1 O6 C17 175.64(15) . . . . ?
O7 Nd1 O6 Nd1 85.32(9) . . . 2_666 ?
O6 Nd1 O6 Nd1 0.0 2_666 . . 2_666 ?
O2 Nd1 O6 Nd1 -89.72(8) 2_566 . . 2_666 ?
O4 Nd1 O6 Nd1 -156.76(7) . . . 2_666 ?
O5 Nd1 O6 Nd1 -173.91(12) . . . 2_666 ?
O1 Nd1 O6 Nd1 40.88(14) . . . 2_666 ?
O3 Nd1 O6 Nd1 143.83(8) . . . 2_666 ?
O2 Nd1 O6 Nd1 -42.02(12) . . . 2_666 ?
C9 Nd1 O6 Nd1 170.84(8) . . . 2_666 ?
C17 Nd1 O6 Nd1 -179.3(2) . . . 2_666 ?
C1 Nd1 O6 Nd1 -3.67(17) . . . 2_666 ?
O5 C17 C18 C19 -17.7(4) . . . . ?
O6 C17 C18 C19 161.9(3) . . . . ?
Nd1 C17 C18 C19 -101.6(14) . . . . ?
C17 C18 C19 C20 -178.5(3) . . . . ?
C18 C19 C20 C21 -25.1(5) . . . . ?
C18 C19 C20 C24 154.3(3) . . . . ?
C24 C20 C21 N3 0.1(6) . . . . ?
C19 C20 C21 N3 179.5(3) . . . . ?
C20 C21 N3 C22 -0.9(6) . . . . ?
C21 N3 C22 C23 0.9(6) . . . . ?
N3 C22 C23 C24 0.1(7) . . . . ?
C22 C23 C24 C20 -1.0(6) . . . . ?
C21 C20 C24 C23 0.9(5) . . . . ?
C19 C20 C24 C23 -178.5(3) . . . . ?
